data_1576656
loop_
_publ_author_name
'Li, Ru-Yan'
'Tang, Meng-Juan'
'Li, Yun-Lan'
'Yang, Fan'
'Zou, Hua-Hong'
'Wang, Hai-Ling'
'Zhu, Zhong-Hong'

_publ_section_title
;
 Improving the conjugation of organic ligands enhances the antenna effect
 and promotes the luminescence and optical imaging of chiral mononuclear
 Eu(iii) complexes.
;
_journal_issue 8
_journal_name_full 'Chemical science'
_journal_page_first 4157
_journal_page_last 4167
_journal_paper_doi 10.1039/d5sc09594h
_journal_volume 17
_journal_year 2026
_chemical_absolute_configuration unk
_chemical_formula_moiety '2(C26 H22 Eu N7 O9)'
_chemical_formula_sum 'C52 H44 Eu2 N14 O18'
_chemical_formula_weight 1456.941
_space_group_crystal_system triclinic
_space_group_IT_number 1
_space_group_name_Hall 'P 1'
_space_group_name_H-M_alt 'P 1'
_symmetry_Int_Tables_number 1
_atom_sites_solution_primary dual
_audit_creation_date 2025-10-09
_audit_creation_method
;
Olex2 1.5
(compiled 2024.02.16 svn.r378c4104 for OlexSys, GUI svn.r6928)
;
_audit_update_record
;
2025-10-11 deposited with the CCDC.	2025-12-26 downloaded from the CCDC.
;
_cell_angle_alpha 75.746(2)
_cell_angle_beta 68.755(2)
_cell_angle_gamma 77.174(2)
_cell_formula_units_Z 1
_cell_length_a 9.5245(2)
_cell_length_b 12.6520(3)
_cell_length_c 12.7210(3)
_cell_measurement_reflns_used 14411
_cell_measurement_temperature 100.01(10)
_cell_measurement_theta_max 30.6380
_cell_measurement_theta_min 3.3580
_cell_volume 1369.73(6)
_computing_cell_refinement 'CrysAlisPro 1.171.43.115a (Rigaku OD, 2024)'
_computing_data_collection 'CrysAlisPro system (CCD 43.115a 64-bit (release 15-03-2024))'
_computing_data_reduction 'CrysAlisPro 1.171.43.115a (Rigaku OD, 2024)'
_computing_molecular_graphics 'Olex2 1.5 (Dolomanov et al., 2009)'
_computing_publication_material 'Olex2 1.5 (Dolomanov et al., 2009)'
_computing_structure_refinement 'olex2.refine 1.5 (Bourhis et al., 2015)'
_computing_structure_solution 'SHELXT 2014/5 (Sheldrick, 2014)'
_diffrn_ambient_environment N~2~
_diffrn_ambient_temperature 100.01(10)
_diffrn_detector 'Hybrid Pixel Array Detector'
_diffrn_detector_area_resol_mean 10.0000
_diffrn_detector_type HyPix
_diffrn_measured_fraction_theta_full 0.9976
_diffrn_measured_fraction_theta_max 0.8040
_diffrn_measurement_details
;
List of Runs (angles in degrees, time in seconds):

  # Type    Start    End  Width  t~exp~   \w     \q     \k     \f   Frames
#--------------------------------------------------------------------------
  1  \w    -26.00  28.00   0.50    2.56    --   -4.63 -99.00 150.00  108
  2  \w    -26.00  15.00   0.50    2.56    --   -4.63 -99.00 -90.00   82
  3  \w     -6.00  24.00   0.50    2.56    --   -4.63 -99.00 -60.00   60
  4  \w    -17.00  14.00   0.50    2.56    --   -4.63 -99.00   0.00   62
  5  \w    -26.00  34.00   0.50    2.56    --    5.49 -99.00  30.00  120
  6  \w    -67.00  28.00   0.50    2.56    --    5.49 -77.00 -60.00  190
  7  \w    -17.00  36.00   0.50    2.56    --   -4.63  37.00  90.00  106
  8  \w    -27.00  68.00   0.50    2.56    --   -4.63  77.00  90.00  190
;
_diffrn_measurement_device 'four-circle diffractometer'
_diffrn_measurement_device_type 'XtaLAB Synergy, Dualflex, HyPix'
_diffrn_measurement_method '\w scans'
_diffrn_orient_matrix_type 'CrysAlisPro convention (1999,Acta A55,543-557)'
_diffrn_orient_matrix_UB_11 0.0796706000
_diffrn_orient_matrix_UB_12 -0.0143759000
_diffrn_orient_matrix_UB_13 -0.0253316000
_diffrn_orient_matrix_UB_21 -0.0059676000
_diffrn_orient_matrix_UB_22 -0.0558134000
_diffrn_orient_matrix_UB_23 0.0267379000
_diffrn_orient_matrix_UB_31 -0.0119228000
_diffrn_orient_matrix_UB_32 -0.0098933000
_diffrn_orient_matrix_UB_33 -0.0484302000
_diffrn_radiation_monochromator mirror
_diffrn_radiation_probe x-ray
_diffrn_radiation_type 'Mo K\a'
_diffrn_radiation_wavelength 0.71073
_diffrn_reflns_av_R_equivalents 0.0425
_diffrn_reflns_av_unetI/netI 0.0608
_diffrn_reflns_Laue_measured_fraction_full 0.9976
_diffrn_reflns_Laue_measured_fraction_max 0.8040
_diffrn_reflns_limit_h_max 13
_diffrn_reflns_limit_h_min -12
_diffrn_reflns_limit_k_max 17
_diffrn_reflns_limit_k_min -16
_diffrn_reflns_limit_l_max 17
_diffrn_reflns_limit_l_min -16
_diffrn_reflns_number 20609
_diffrn_reflns_point_group_measured_fraction_full 0.8793
_diffrn_reflns_point_group_measured_fraction_max 0.6560
_diffrn_reflns_theta_full 25.2417
_diffrn_reflns_theta_max 30.87
_diffrn_reflns_theta_min 3.29
_diffrn_source 'micro-focus sealed X-ray tube'
_diffrn_source_type 'PhotonJet (Mo) X-ray Source'
_exptl_absorpt_coefficient_mu 2.357
_exptl_absorpt_correction_T_max 1.00000
_exptl_absorpt_correction_T_min 0.15666
_exptl_absorpt_correction_type multi-scan
_exptl_absorpt_process_details
;
CrysAlisPro 1.171.43.115a (Rigaku Oxford Diffraction, 2024)
Empirical absorption correction using spherical harmonics,
implemented in SCALE3 ABSPACK scaling algorithm.
;
_exptl_crystal_colour 'clear whiteish colourless'
_exptl_crystal_colour_lustre clear
_exptl_crystal_colour_modifier whiteish
_exptl_crystal_colour_primary colourless
_exptl_crystal_density_diffrn 1.766
_exptl_crystal_description block
_exptl_crystal_F_000 724.688
_refine_diff_density_max 0.6765
_refine_diff_density_min -0.6693
_refine_diff_density_rms 0.1254
_refine_ls_abs_structure_details 'Hooft, R.W.W., Straver, L.H., Spek, A.L. (2010). J. Appl. Cryst., 43, 665-668.'
_refine_ls_abs_structure_Flack -0.023(12)
_refine_ls_d_res_high 0.6926
_refine_ls_d_res_low 6.1894
_refine_ls_goodness_of_fit_ref 0.7534
_refine_ls_hydrogen_treatment constr
_refine_ls_matrix_type full
_refine_ls_number_constraints 88
_refine_ls_number_parameters 775
_refine_ls_number_reflns 11339
_refine_ls_number_restraints 9
_refine_ls_restrained_S_all 0.7532
_refine_ls_R_factor_all 0.0348
_refine_ls_R_factor_gt 0.0317
_refine_ls_shift/su_max -0.0010
_refine_ls_shift/su_mean 0.0000
_refine_ls_structure_factor_coef Fsqd
_refine_ls_weighting_details 'w=1/[\s^2^(Fo^2^)+(0.1P)^2^] where P=(Fo^2^+2Fc^2^)/3'
_refine_ls_weighting_scheme calc
_refine_ls_wR_factor_gt 0.0945
_refine_ls_wR_factor_ref 0.0995
_reflns_Friedel_coverage 0.508
_reflns_limit_h_max 13
_reflns_limit_h_min -12
_reflns_limit_k_max 17
_reflns_limit_k_min -16
_reflns_limit_l_max 17
_reflns_limit_l_min -16
_reflns_number_gt 10510
_reflns_number_total 11339
_reflns_threshold_expression I>=2u(I)
_cod_data_source_file d5sc09594h2.cif
_cod_data_source_block ZZH-LRY-R_auto
_cod_depositor_comments 'Adding full bibliography for 1576656--1576657.cif.'
_cod_original_sg_symbol_Hall ' P 1'
_cod_database_code 1576656
_chemical_oxdiff_formula 'C N O Eu H'
_reflns_odcompleteness_completeness 99.62
_reflns_odcompleteness_iscentric 1
_reflns_odcompleteness_theta 26.32
_olex2_refinement_description
;
1. Fixed Uiso
 At 1.2 times of:
  All C(H) groups
2. Uiso/Uaniso restraints and constraints
: with sigma of 0.0001 and sigma for terminal atoms of 0.0002
: with sigma of 0.0001 and sigma for terminal atoms of 0.0002
Uanis(C33) \\sim Ueq: with sigma of 0.01 and sigma for terminal atoms of 0.02
: with sigma of 0.01 and sigma for terminal atoms of 0.02
3.a Ternary CH refined with riding coordinates:
 C14(H14), C40(H40), C7(H7), C33(H33)
3.b Aromatic/amide H refined with riding coordinates:
 C9(H9), C10(H10), C11(H11), C12(H12), C13(H13), C20(H20), C19(H19), C18(H18),
 C17(H17), C16(H16), C46(H46), C45(H45), C44(H44), C43(H43), C42(H42), C39(H39),
  C38(H38), C37(H37), C36(H36), C35(H35), C1(H1), C2(H2), C3(H3), C4(H4),
 C26(H26), C23(H23), C24(H24), C25(H25), C52(H52), C51(H51), C50(H50), C49(H49),
  C27(H27), C30(H30), C29(H29), C28(H28), C32(H32), C47(H47), C21(H21), C6(H6)
;
_olex2_submission_special_instructions 'No special instructions were received'
_oxdiff_exptl_absorpt_empirical_details
;
Empirical correction (ABSPACK) includes:
- Absorption correction using spherical harmonics
- Frame scaling
;
_oxdiff_exptl_absorpt_empirical_full_max 5.340
_oxdiff_exptl_absorpt_empirical_full_min 0.620

loop_
_space_group_symop_id
_space_group_symop_operation_xyz
1 x,y,z

loop_
_atom_site_label
_atom_site_type_symbol
_atom_site_fract_x
_atom_site_fract_y
_atom_site_fract_z
_atom_site_U_iso_or_equiv
_atom_site_adp_type
_atom_site_occupancy
_atom_site_refinement_flags_posn
_atom_site_refinement_flags_adp
Eu01 Eu 0.608360(9) 0.692858(8) 0.663844(8) 0.00863(8) Uani 1.000000 . .
Eu02 Eu 0.393588(9) 0.299348(8) 0.332822(8) 0.00889(8) Uani 1.000000 . .
O16 O 0.4334(4) 0.1745(3) 0.1963(3) 0.0164(12) Uani 1.000000 . .
O15 O 0.6050(4) 0.3518(3) 0.1498(3) 0.0169(12) Uani 1.000000 . .
O18 O 0.3378(4) 0.1074(3) 0.3754(3) 0.0179(11) Uani 1.000000 . .
N10 N 0.3694(5) 0.0981(4) 0.2709(4) 0.0128(15) Uani 1.000000 . .
N12 N 0.1388(5) 0.2743(4) 0.4992(4) 0.0113(12) Uani 1.000000 . .
O10 O 0.2802(4) 0.4626(3) 0.4272(4) 0.0163(11) Uani 1.000000 . .
N1 N 0.5712(5) 0.4984(4) 0.5948(4) 0.0115(13) Uani 1.000000 . .
O3 O 0.6043(4) 0.5158(3) 0.8068(4) 0.0160(12) Uani 1.000000 . .
O7 O 0.4585(4) 0.5669(3) 0.6404(3) 0.0163(11) Uani 1.000000 . .
N7 N 0.3457(5) 0.8076(4) 0.6590(4) 0.0124(13) Uani 1.000000 . .
O12 O 0.5257(4) 0.4404(3) 0.3531(3) 0.0141(10) Uani 1.000000 . .
C48 C 0.0130(6) 0.3517(5) 0.3627(5) 0.0119(15) Uani 1.000000 . .
O5 O 0.6795(4) 0.9685(4) 0.7483(4) 0.0222(13) Uani 1.000000 . .
O13 O 0.3957(4) 0.4669(4) 0.1811(3) 0.0166(12) Uani 1.000000 . .
C27 C 0.7774(6) 0.1653(5) 0.2490(5) 0.0162(17) Uani 1.000000 . .
N6 N 0.5961(5) 0.7876(4) 0.4671(4) 0.0105(12) Uani 1.000000 . .
N4 N 0.8460(5) 0.6548(4) 0.7234(4) 0.0103(12) Uani 1.000000 . .
O11 O 0.4052(4) 0.5923(3) 0.4174(4) 0.0224(11) Uani 1.000000 . .
O9 O 0.7015(4) 0.5256(3) 0.5664(3) 0.0146(10) Uani 1.000000 . .
O14 O 0.6019(4) 0.5200(3) 0.0487(3) 0.0191(11) Uani 1.000000 . .
O1 O 0.3925(4) 0.4688(4) 0.9338(3) 0.0198(12) Uani 1.000000 . .
N9 N 0.5362(5) 0.4480(4) 0.1228(4) 0.0116(13) Uani 1.000000 . .
N11 N 0.1494(5) 0.3410(4) 0.2798(4) 0.0142(13) Uani 1.000000 . .
N2 N 0.4670(5) 0.5366(4) 0.8660(4) 0.0127(14) Uani 1.000000 . .
C24 C 1.1037(6) 0.5804(5) 0.7902(5) 0.0128(14) Uani 1.000000 . .
O17 O 0.3402(4) 0.0195(3) 0.2484(4) 0.0207(13) Uani 1.000000 . .
O6 O 0.6850(4) 0.8809(3) 0.6188(3) 0.0177(11) Uani 1.000000 . .
C42 C -0.0351(6) 0.3157(5) 0.7793(5) 0.0153(15) Uani 1.000000 . .
O8 O 0.5518(4) 0.4100(3) 0.5838(3) 0.0197(11) Uani 1.000000 . .
N8 N 0.4036(5) 0.5021(4) 0.3985(4) 0.0133(13) Uani 1.000000 . .
C32 C 0.5420(6) 0.1793(5) 0.5443(5) 0.0138(14) Uani 1.000000 . .
C26 C 0.8377(6) 0.6392(5) 0.8346(5) 0.0103(13) Uani 1.000000 . .
C28 C 0.9222(6) 0.1191(5) 0.2554(5) 0.0176(17) Uani 1.000000 . .
C29 C 0.9449(6) 0.0920(5) 0.3606(6) 0.0208(17) Uani 1.000000 . .
C31 C 0.6784(6) 0.1582(5) 0.4436(5) 0.0107(14) Uani 1.000000 . .
C19 C 1.1904(7) 0.6747(5) 0.1077(6) 0.0175(16) Uani 1.000000 . .
N13 N 0.4159(5) 0.2284(4) 0.5308(4) 0.0118(12) Uani 1.000000 . .
C16 C 1.0935(6) 0.8020(5) 0.2761(5) 0.0155(14) Uani 1.000000 . .
C25 C 0.9632(6) 0.6017(5) 0.8703(5) 0.0153(14) Uani 1.000000 . .
N14 N 0.6543(5) 0.1850(4) 0.3416(4) 0.0135(14) Uani 1.000000 . .
C47 C 0.0123(6) 0.3160(5) 0.4833(5) 0.0099(13) Uani 1.000000 . .
C21 C 0.9872(6) 0.6546(5) 0.5273(5) 0.0144(14) Uani 1.000000 . .
C23 C 1.1161(6) 0.5953(5) 0.6743(5) 0.0143(15) Uani 1.000000 . .
C34 C 0.2992(6) 0.1967(5) 0.7490(5) 0.0126(14) Uani 1.000000 . .
N3 N 0.6439(5) 0.8929(4) 0.7218(4) 0.0132(15) Uani 1.000000 . .
C41 C -0.0020(6) 0.2343(5) 0.7135(5) 0.0115(12) Uani 1.000000 . .
C17 C 1.2271(7) 0.8198(6) 0.1807(6) 0.0223(19) Uani 1.000000 . .
C52 C 0.1528(6) 0.3625(5) 0.1723(5) 0.0155(15) Uani 1.000000 . .
C5 C 0.3301(6) 0.8371(5) 0.5535(6) 0.0144(16) Uani 1.000000 . .
C30 C 0.8148(6) 0.1106(5) 0.4588(6) 0.0173(17) Uani 1.000000 . .
C4 C 0.1881(6) 0.8767(5) 0.5371(6) 0.0170(17) Uani 1.000000 . .
C35 C 0.2875(7) 0.0856(6) 0.7906(5) 0.0223(16) Uani 1.000000 . .
C11 C 0.6785(7) 0.8460(6) 0.0391(5) 0.0304(18) Uani 1.000000 . .
C44 C -0.2711(6) 0.2504(5) 0.8986(5) 0.0169(16) Uani 1.000000 . .
C18 C 1.2729(6) 0.7559(5) 0.0972(5) 0.0173(16) Uani 1.000000 . .
C49 C -0.1233(6) 0.3890(5) 0.3377(5) 0.0125(14) Uani 1.000000 . .
C36 C 0.3020(6) 0.0371(5) 0.8982(5) 0.0235(14) Uani 1.000000 . .
C13 C 0.6664(6) 0.7360(5) 0.2230(5) 0.0175(14) Uani 1.000000 . .
C14 C 0.8627(5) 0.7035(4) 0.3840(4) 0.0109(9) Uani 1.000000 . .
C43 C -0.1700(6) 0.3231(5) 0.8718(6) 0.0176(15) Uani 1.000000 . .
O2 O 0.4058(4) 0.6390(3) 0.8497(3) 0.0151(11) Uani 1.000000 . .
C40 C 0.1458(5) 0.2189(4) 0.6154(4) 0.0139(10) Uani 1.000000 . .
C51 C 0.0204(6) 0.3955(5) 0.1405(5) 0.0142(14) Uani 1.000000 . .
C45 C -0.2402(6) 0.1705(5) 0.8312(6) 0.0162(16) Uani 1.000000 . .
C6 C 0.4684(6) 0.8308(5) 0.4530(5) 0.0140(14) Uani 1.000000 . .
C9 C 0.7501(7) 0.9120(5) 0.1721(5) 0.0236(18) Uani 1.000000 . .
C8 C 0.7168(6) 0.8171(5) 0.2507(5) 0.0124(13) Uani 1.000000 . .
C15 C 1.0135(6) 0.7204(5) 0.2857(5) 0.0130(13) Uani 1.000000 . .
O01Z O 0.5669(4) 0.8218(3) 0.7984(3) 0.0138(11) Uani 1.000000 . .
N5 N 0.8642(5) 0.6911(4) 0.5018(4) 0.0095(11) Uani 1.000000 . .
C38 C 0.3479(6) 0.2077(5) 0.9173(5) 0.0196(14) Uani 1.000000 . .
C7 C 0.7392(5) 0.8015(4) 0.3662(4) 0.0120(10) Uani 1.000000 . .
C33 C 0.2805(5) 0.2513(4) 0.6331(4) 0.0105(9) Uani 1.000000 . U
C12 C 0.6459(6) 0.7502(5) 0.1164(5) 0.0222(15) Uani 1.000000 . .
C39 C 0.3325(6) 0.2577(5) 0.8117(5) 0.0170(14) Uani 1.000000 . .
C2 C 0.0774(6) 0.8641(5) 0.7405(6) 0.0175(17) Uani 1.000000 . .
C3 C 0.0630(6) 0.8890(5) 0.6314(6) 0.0175(16) Uani 1.000000 . .
C22 C 0.9842(6) 0.6336(5) 0.6452(5) 0.0107(14) Uani 1.000000 . .
C1 C 0.2239(6) 0.8228(5) 0.7493(5) 0.0146(16) Uani 1.000000 . .
C46 C -0.1099(6) 0.1630(5) 0.7419(5) 0.0149(14) Uani 1.000000 . .
C10 C 0.7319(7) 0.9251(6) 0.0638(5) 0.038(2) Uani 1.000000 . .
C20 C 1.0606(6) 0.6572(5) 0.2040(5) 0.0156(14) Uani 1.000000 . .
C50 C -0.1187(6) 0.4104(5) 0.2254(6) 0.0154(15) Uani 1.000000 . .
C37 C 0.3335(6) 0.0991(5) 0.9616(5) 0.0204(14) Uani 1.000000 . .
H9 H 0.7848(7) 0.9679(5) 0.1902(5) 0.028(2) Uiso 1.000000 R .
H10 H 0.7570(7) 0.9895(6) 0.0081(5) 0.046(2) Uiso 1.000000 R .
H11 H 0.6636(7) 0.8572(6) -0.0330(5) 0.036(2) Uiso 1.000000 R .
H12 H 0.6103(6) 0.6949(5) 0.0980(5) 0.0266(18) Uiso 1.000000 R .
H13 H 0.6455(6) 0.6699(5) 0.2770(5) 0.0211(17) Uiso 1.000000 R .
H20 H 1.0051(6) 0.6003(5) 0.2119(5) 0.0187(17) Uiso 1.000000 R .
H19 H 1.2213(7) 0.6310(5) 0.0500(6) 0.0211(19) Uiso 1.000000 R .
H18 H 1.3614(6) 0.7677(5) 0.0325(5) 0.0207(19) Uiso 1.000000 R .
H17 H 1.2843(7) 0.8750(6) 0.1745(6) 0.027(2) Uiso 1.000000 R .
H16 H 1.0595(6) 0.8467(5) 0.3332(5) 0.0186(16) Uiso 1.000000 R .
H46 H -0.0903(6) 0.1082(5) 0.6971(5) 0.0179(16) Uiso 1.000000 R .
H45 H -0.3112(6) 0.1215(5) 0.8483(6) 0.0195(19) Uiso 1.000000 R .
H44 H -0.3616(6) 0.2544(5) 0.9627(5) 0.0203(19) Uiso 1.000000 R .
H43 H -0.1920(6) 0.3785(5) 0.9164(6) 0.0211(18) Uiso 1.000000 R .
H42 H 0.0344(6) 0.3661(5) 0.7612(5) 0.0184(18) Uiso 1.000000 R .
H39 H 0.3445(6) 0.3330(5) 0.7823(5) 0.0204(17) Uiso 1.000000 R .
H38 H 0.3692(6) 0.2500(5) 0.9605(5) 0.0235(17) Uiso 1.000000 R .
H37 H 0.3448(6) 0.0664(5) 1.0343(5) 0.0245(17) Uiso 1.000000 R .
H36 H 0.2903(6) -0.0382(5) 0.9282(5) 0.0282(17) Uiso 1.000000 R .
H35 H 0.2698(7) 0.0428(6) 0.7461(5) 0.0267(19) Uiso 1.000000 R .
H1 H 0.2354(6) 0.8053(5) 0.8231(5) 0.018(2) Uiso 1.000000 R .
H2 H -0.0085(6) 0.8746(5) 0.8066(6) 0.021(2) Uiso 1.000000 R .
H3 H -0.0346(6) 0.9146(5) 0.6229(6) 0.0210(19) Uiso 1.000000 R .
H4 H 0.1795(6) 0.8944(5) 0.4624(6) 0.020(2) Uiso 1.000000 R .
H26 H 0.7412(6) 0.6547(5) 0.8903(5) 0.0123(16) Uiso 1.000000 R .
H23 H 1.2117(6) 0.5798(5) 0.6175(5) 0.0171(18) Uiso 1.000000 R .
H24 H 1.1918(6) 0.5557(5) 0.8131(5) 0.0153(17) Uiso 1.000000 R .
H25 H 0.9528(6) 0.5907(5) 0.9493(5) 0.0184(17) Uiso 1.000000 R .
H52 H 0.2489(6) 0.3556(5) 0.1137(5) 0.0186(18) Uiso 1.000000 R .
H51 H 0.0265(6) 0.4072(5) 0.0623(5) 0.0171(17) Uiso 1.000000 R .
H50 H -0.2098(6) 0.4352(5) 0.2064(6) 0.0185(17) Uiso 1.000000 R .
H49 H -0.2175(6) 0.3992(5) 0.3975(5) 0.0150(17) Uiso 1.000000 R .
H27 H 0.7645(6) 0.1840(5) 0.1757(5) 0.019(2) Uiso 1.000000 R .
H30 H 0.8231(6) 0.0900(5) 0.5335(6) 0.021(2) Uiso 1.000000 R .
H29 H 1.0426(6) 0.0622(5) 0.3674(6) 0.025(2) Uiso 1.000000 R .
H28 H 1.0044(6) 0.1064(5) 0.1878(5) 0.021(2) Uiso 1.000000 R .
H32 H 0.5488(6) 0.1558(5) 0.6194(5) 0.0165(17) Uiso 1.000000 R .
H47 H -0.0792(6) 0.3241(5) 0.5460(5) 0.0119(16) Uiso 1.000000 R .
H21 H 1.0811(6) 0.6414(5) 0.4682(5) 0.0173(17) Uiso 1.000000 R .
H14 H 0.8303(5) 0.6356(4) 0.3787(4) 0.0131(11) Uiso 1.000000 R .
H40 H 0.1710(5) 0.1380(4) 0.6142(4) 0.0167(12) Uiso 1.000000 R .
H6 H 0.4627(6) 0.8587(5) 0.3779(5) 0.0168(17) Uiso 1.000000 R .
H7 H 0.7748(5) 0.8696(4) 0.3677(4) 0.0144(12) Uiso 1.000000 R .
H33 H 0.2598(5) 0.3328(4) 0.6303(4) 0.0126(11) Uiso 1.000000 R .

loop_
_atom_site_aniso_label
_atom_site_aniso_U_11
_atom_site_aniso_U_22
_atom_site_aniso_U_33
_atom_site_aniso_U_12
_atom_site_aniso_U_13
_atom_site_aniso_U_23
Eu01 0.00828(16) 0.01041(15) 0.00708(16) -0.00159(11) -0.00234(12) -0.00142(12)
Eu02 0.00851(16) 0.01039(15) 0.00745(16) -0.00167(11) -0.00216(13) -0.00151(12)
O16 0.021(3) 0.016(3) 0.012(3) -0.004(2) -0.001(2) -0.006(2)
O15 0.022(3) 0.016(3) 0.010(3) -0.002(2) -0.003(2) -0.002(2)
O18 0.030(3) 0.014(2) 0.010(3) -0.007(2) -0.006(2) -0.002(2)
N10 0.007(3) 0.016(3) 0.015(4) 0.004(2) -0.001(3) -0.009(3)
N12 0.011(2) 0.013(2) 0.013(3) -0.0016(17) -0.009(2) -0.0007(19)
O10 0.012(2) 0.016(2) 0.020(3) -0.0037(18) -0.002(2) -0.005(2)
N1 0.011(2) 0.015(3) 0.009(3) -0.005(2) -0.003(2) -0.001(2)
O3 0.010(3) 0.018(3) 0.015(3) -0.006(2) 0.000(2) 0.001(2)
O7 0.018(2) 0.022(2) 0.012(2) -0.0071(19) -0.006(2) -0.0041(19)
N7 0.010(3) 0.012(3) 0.014(3) -0.003(2) -0.000(3) -0.005(3)
O12 0.012(2) 0.016(2) 0.014(3) -0.0030(17) -0.003(2) -0.0039(19)
C48 0.012(4) 0.013(3) 0.012(3) -0.004(3) -0.004(3) -0.002(3)
O5 0.022(3) 0.022(3) 0.027(3) -0.008(2) -0.005(2) -0.012(3)
O13 0.011(3) 0.021(3) 0.012(2) 0.001(2) -0.004(2) 0.004(2)
C27 0.018(4) 0.009(3) 0.017(4) 0.001(3) 0.001(3) -0.007(3)
N6 0.010(2) 0.012(2) 0.006(2) 0.0008(18) 0.0004(19) -0.0017(18)
N4 0.010(3) 0.014(3) 0.006(3) -0.003(2) -0.001(2) 0.001(2)
O11 0.031(3) 0.013(2) 0.026(3) -0.0087(19) -0.007(2) -0.0064(19)
O9 0.016(2) 0.015(2) 0.011(2) -0.0074(19) 0.0013(19) -0.0036(19)
O14 0.025(3) 0.018(3) 0.011(2) -0.010(2) -0.001(2) 0.0040(19)
O1 0.023(3) 0.023(3) 0.012(2) -0.013(2) -0.003(2) 0.004(2)
N9 0.012(3) 0.015(3) 0.005(3) -0.003(2) 0.000(2) -0.002(2)
N11 0.017(3) 0.011(3) 0.018(3) -0.004(2) -0.009(3) -0.002(3)
N2 0.015(3) 0.019(3) 0.009(3) -0.004(2) -0.008(3) -0.005(2)
C24 0.020(3) 0.010(3) 0.014(3) -0.005(2) -0.012(3) 0.001(2)
O17 0.036(3) 0.016(3) 0.018(3) -0.009(2) -0.014(3) -0.005(2)
O6 0.026(3) 0.019(3) 0.009(3) -0.009(2) -0.003(2) -0.003(2)
C42 0.013(3) 0.015(3) 0.017(3) -0.008(2) -0.007(3) 0.006(3)
O8 0.034(3) 0.013(2) 0.012(2) -0.0107(19) -0.0029(19) -0.0038(18)
N8 0.018(3) 0.012(3) 0.008(3) -0.003(2) -0.002(2) -0.003(2)
C32 0.011(3) 0.014(3) 0.016(3) -0.004(2) -0.006(3) 0.001(2)
C26 0.014(3) 0.014(3) 0.003(3) -0.008(2) 0.000(2) 0.000(2)
C28 0.009(4) 0.016(4) 0.022(4) -0.003(3) 0.002(3) -0.003(3)
C29 0.010(3) 0.018(4) 0.030(4) 0.005(3) -0.005(3) -0.004(3)
C31 0.012(3) 0.008(3) 0.010(4) -0.003(3) -0.002(3) 0.001(3)
C19 0.018(3) 0.017(3) 0.013(3) 0.005(3) -0.000(3) -0.007(3)
N13 0.011(2) 0.016(3) 0.011(3) -0.0029(19) -0.006(2) -0.004(2)
C16 0.013(3) 0.023(3) 0.011(3) -0.008(2) -0.000(2) -0.004(2)
C25 0.021(3) 0.015(3) 0.011(3) -0.005(3) -0.005(3) -0.002(2)
N14 0.013(3) 0.012(3) 0.016(3) 0.001(2) -0.007(3) -0.001(3)
C47 0.012(3) 0.013(3) 0.004(3) -0.004(2) -0.001(2) -0.000(2)
C21 0.009(3) 0.017(3) 0.016(3) -0.003(2) -0.001(2) -0.003(2)
C23 0.012(3) 0.012(3) 0.020(3) 0.001(2) -0.009(3) -0.002(3)
C34 0.011(3) 0.012(3) 0.012(3) -0.001(2) -0.004(2) 0.003(2)
N3 0.018(3) 0.007(3) 0.015(4) -0.002(2) -0.008(3) -0.000(3)
C41 0.010(3) 0.017(3) 0.005(2) 0.005(2) -0.000(2) -0.005(2)
C17 0.022(4) 0.027(4) 0.022(4) -0.010(3) -0.012(3) 0.001(3)
C52 0.021(4) 0.011(3) 0.017(4) -0.002(3) -0.006(3) -0.006(3)
C5 0.011(4) 0.011(3) 0.022(4) -0.001(3) -0.007(3) -0.000(3)
C30 0.015(4) 0.013(4) 0.018(4) -0.000(3) -0.002(3) -0.001(3)
C4 0.015(4) 0.016(4) 0.024(5) -0.003(3) -0.013(4) 0.001(3)
C35 0.029(4) 0.021(3) 0.018(4) -0.008(3) -0.008(3) -0.001(3)
C11 0.044(4) 0.033(4) 0.022(4) 0.003(3) -0.020(3) -0.011(3)
C44 0.009(3) 0.020(3) 0.015(4) 0.001(2) 0.005(3) -0.008(3)
C18 0.009(3) 0.026(4) 0.011(4) -0.001(3) 0.000(3) 0.001(3)
C49 0.008(3) 0.013(3) 0.014(3) -0.000(2) -0.000(2) -0.004(2)
C36 0.030(3) 0.020(3) 0.016(3) -0.002(3) -0.007(3) 0.004(3)
C13 0.016(3) 0.018(3) 0.018(3) -0.005(2) -0.004(2) -0.003(2)
C14 0.011(2) 0.014(2) 0.005(2) -0.0016(18) 0.0007(18) -0.0032(19)
C43 0.015(3) 0.018(3) 0.017(3) 0.002(3) -0.001(3) -0.008(3)
O2 0.015(3) 0.010(2) 0.016(3) 0.001(2) 0.001(2) -0.004(2)
C40 0.017(3) 0.017(3) 0.008(2) -0.004(2) -0.006(2) 0.001(2)
C51 0.019(3) 0.015(3) 0.012(3) -0.006(2) -0.010(3) 0.001(3)
C45 0.014(4) 0.014(3) 0.018(3) -0.004(3) -0.004(3) -0.001(3)
C6 0.016(3) 0.015(3) 0.012(3) -0.001(2) -0.007(3) -0.000(2)
C9 0.051(5) 0.012(3) 0.014(4) -0.007(3) -0.017(4) -0.000(2)
C8 0.014(3) 0.017(3) 0.008(3) 0.001(2) -0.005(2) -0.007(2)
C15 0.012(3) 0.018(3) 0.007(3) -0.001(2) -0.004(2) -0.001(2)
O01Z 0.017(3) 0.011(3) 0.011(3) -0.007(2) -0.000(2) -0.001(2)
N5 0.015(3) 0.009(2) 0.005(2) -0.0061(17) -0.0006(19) -0.0026(17)
C38 0.017(3) 0.026(4) 0.020(4) -0.007(3) -0.006(3) -0.008(3)
C7 0.011(2) 0.014(2) 0.010(2) -0.0016(19) -0.0017(19) -0.0019(19)
C33 0.008(2) 0.014(2) 0.006(2) -0.0010(17) 0.0021(16) -0.0019(18)
C12 0.023(3) 0.025(4) 0.026(4) -0.003(3) -0.011(3) -0.013(3)
C39 0.013(3) 0.019(3) 0.018(4) -0.003(2) 0.000(2) -0.009(3)
C2 0.014(4) 0.007(3) 0.027(5) 0.001(3) -0.002(3) -0.005(3)
C3 0.012(4) 0.007(3) 0.030(4) -0.001(2) -0.005(3) -0.002(3)
C22 0.014(4) 0.006(3) 0.015(3) -0.003(3) -0.007(3) -0.002(3)
C1 0.017(4) 0.014(4) 0.011(4) -0.003(3) -0.003(3) -0.000(3)
C46 0.016(3) 0.011(3) 0.019(3) -0.004(2) -0.004(3) -0.005(2)
C10 0.069(6) 0.033(4) 0.013(4) -0.010(4) -0.021(4) 0.008(3)
C20 0.015(3) 0.012(3) 0.018(3) -0.001(2) -0.005(3) -0.001(2)
C50 0.008(3) 0.019(3) 0.021(3) -0.003(2) -0.008(2) -0.003(3)
C37 0.022(3) 0.031(4) 0.006(3) -0.000(3) -0.007(2) 0.001(3)

loop_
_atom_type_symbol
_atom_type_scat_dispersion_real
_atom_type_scat_dispersion_imag
_atom_type_scat_Cromer_Mann_a1
_atom_type_scat_Cromer_Mann_a2
_atom_type_scat_Cromer_Mann_a3
_atom_type_scat_Cromer_Mann_a4
_atom_type_scat_Cromer_Mann_b1
_atom_type_scat_Cromer_Mann_b2
_atom_type_scat_Cromer_Mann_b3
_atom_type_scat_Cromer_Mann_b4
_atom_type_scat_Cromer_Mann_c
_atom_type_scat_source
_atom_type_scat_dispersion_source
C 0.00313 0.00162 2.31000 1.02000 1.58860 0.86500 20.84390 10.20750 0.56870 51.65120 0.21560 'International Tables Volume C Table 6.1.1.4 (pp. 500-502)' 'Brennan, Cowan, Rev. Sci. Instrum., 1992, 63, 850'
Eu -0.10415 3.68662 24.62740 19.08860 13.76030 2.92270 2.38790 0.19420 13.75460 123.17400 2.57450 'International Tables Volume C Table 6.1.1.4 (pp. 500-502)' 'Brennan, Cowan, Rev. Sci. Instrum., 1992, 63, 850'
H 0.00000 0.00000 0.49300 0.32291 0.14019 0.04081 10.51090 26.12570 3.14236 57.79970 0.00304 'International Tables Volume C Table 6.1.1.4 (pp. 500-502)' 'Brennan, Cowan, Rev. Sci. Instrum., 1992, 63, 850'
N 0.00612 0.00332 12.21260 3.13220 2.01250 1.16630 0.00570 9.89330 28.99750 0.58260 -11.52900 'International Tables Volume C Table 6.1.1.4 (pp. 500-502)' 'Brennan, Cowan, Rev. Sci. Instrum., 1992, 63, 850'
O 0.01085 0.00610 3.04850 2.28680 1.54630 0.86700 13.27710 5.70110 0.32390 32.90890 0.25080 'International Tables Volume C Table 6.1.1.4 (pp. 500-502)' 'Brennan, Cowan, Rev. Sci. Instrum., 1992, 63, 850'

loop_
_geom_angle_atom_site_label_1
_geom_angle_atom_site_label_2
_geom_angle_atom_site_label_3
_geom_angle
_geom_angle_site_symmetry_1
_geom_angle_site_symmetry_3
_geom_angle_publ_flag
O7 Eu01 O3 68.26(14) . . ?
N7 Eu01 O3 117.20(13) . . ?
N7 Eu01 O7 72.84(14) . . ?
N6 Eu01 O3 146.78(16) . . ?
N6 Eu01 O7 82.11(15) . . ?
N6 Eu01 N7 64.50(14) . . ?
N4 Eu01 O3 70.92(14) . . ?
N4 Eu01 O7 131.76(14) . . ?
N4 Eu01 N7 151.75(16) . . ?
N4 Eu01 N6 124.88(14) . . ?
O9 Eu01 O3 68.24(14) . . ?
O9 Eu01 O7 50.66(12) . . ?
O9 Eu01 N7 117.44(14) . . ?
O9 Eu01 N6 81.61(14) . . ?
O9 Eu01 N4 90.80(14) . . ?
O6 Eu01 O3 141.08(14) . . ?
O6 Eu01 O7 149.61(13) . . ?
O6 Eu01 N7 82.67(14) . . ?
O6 Eu01 N6 71.08(15) . . ?
O6 Eu01 N4 77.08(14) . . ?
O6 Eu01 O9 134.67(12) . . ?
O2 Eu01 O3 51.03(12) . . ?
O2 Eu01 O7 69.93(14) . . ?
O2 Eu01 N7 70.30(13) . . ?
O2 Eu01 N6 132.07(13) . . ?
O2 Eu01 N4 102.51(14) . . ?
O2 Eu01 O9 106.67(13) . . ?
O2 Eu01 O6 118.55(13) . . ?
O01Z Eu01 O3 97.64(14) . . ?
O01Z Eu01 O7 136.50(11) . . ?
O01Z Eu01 N7 78.95(14) . . ?
O01Z Eu01 N6 114.53(14) . . ?
O01Z Eu01 N4 73.03(14) . . ?
O01Z Eu01 O9 161.67(12) . . ?
O01Z Eu01 O6 51.10(12) . . ?
O01Z Eu01 O2 69.71(13) . . ?
N5 Eu01 O3 110.42(13) . . ?
N5 Eu01 O7 108.92(14) . . ?
N5 Eu01 N7 128.12(15) . . ?
N5 Eu01 N6 64.54(14) . . ?
N5 Eu01 N4 63.52(15) . . ?
N5 Eu01 O9 63.13(14) . . ?
N5 Eu01 O6 72.52(14) . . ?
N5 Eu01 O2 161.11(13) . . ?
N5 Eu01 O01Z 114.53(14) . . ?
O15 Eu02 O16 70.13(13) . . ?
O18 Eu02 O16 51.08(13) . . ?
O18 Eu02 O15 116.36(13) . . ?
N12 Eu02 O16 109.23(14) . . ?
N12 Eu02 O15 167.86(13) . . ?
N12 Eu02 O18 68.61(14) . . ?
O10 Eu02 O16 156.78(13) . . ?
O10 Eu02 O15 108.98(13) . . ?
O10 Eu02 O18 134.61(12) . . ?
O10 Eu02 N12 66.53(14) . . ?
O12 Eu02 O16 138.47(12) . . ?
O12 Eu02 O15 69.17(13) . . ?
O12 Eu02 O18 151.22(13) . . ?
O12 Eu02 N12 112.29(14) . . ?
O12 Eu02 O10 51.34(12) . . ?
O13 Eu02 O16 92.31(14) . . ?
O13 Eu02 O15 51.13(12) . . ?
O13 Eu02 O18 138.72(14) . . ?
O13 Eu02 N12 117.43(13) . . ?
O13 Eu02 O10 71.61(14) . . ?
O13 Eu02 O12 68.19(14) . . ?
N11 Eu02 O16 74.38(15) . . ?
N11 Eu02 O15 106.30(14) . . ?
N11 Eu02 O18 81.62(14) . . ?
N11 Eu02 N12 62.60(15) . . ?
N11 Eu02 O10 84.03(15) . . ?
N11 Eu02 O12 125.40(14) . . ?
N11 Eu02 O13 68.86(14) . . ?
N13 Eu02 O16 122.64(15) . . ?
N13 Eu02 O15 126.83(13) . . ?
N13 Eu02 O18 77.57(15) . . ?
N13 Eu02 N12 64.26(15) . . ?
N13 Eu02 O10 77.32(15) . . ?
N13 Eu02 O12 77.55(15) . . ?
N13 Eu02 O13 143.44(16) . . ?
N13 Eu02 N11 126.81(15) . . ?
N14 Eu02 O16 80.58(15) . . ?
N14 Eu02 O15 69.20(13) . . ?
N14 Eu02 O18 78.50(14) . . ?
N14 Eu02 N12 122.91(14) . . ?
N14 Eu02 O10 121.52(15) . . ?
N14 Eu02 O12 77.72(15) . . ?
N14 Eu02 O13 118.14(13) . . ?
N14 Eu02 N11 154.39(17) . . ?
N14 Eu02 N13 63.91(15) . . ?
N10 O16 Eu02 96.1(3) . . ?
N9 O15 Eu02 95.1(3) . . ?
N10 O18 Eu02 96.3(3) . . ?
O18 N10 O16 115.4(5) . . ?
O17 N10 O16 124.0(5) . . ?
O17 N10 O18 120.6(5) . . ?
C47 N12 Eu02 120.4(4) . . ?
C40 N12 Eu02 118.3(3) . . ?
C40 N12 C47 121.1(4) . . ?
N8 O10 Eu02 96.6(3) . . ?
O9 N1 O7 116.4(5) . . ?
O8 N1 O7 120.7(5) . . ?
O8 N1 O9 122.8(5) . . ?
N2 O3 Eu01 95.6(3) . . ?
N1 O7 Eu01 97.1(3) . . ?
C5 N7 Eu01 114.6(3) . . ?
C1 N7 Eu01 125.8(4) . . ?
C1 N7 C5 118.6(5) . . ?
N8 O12 Eu02 95.3(3) . . ?
C47 C48 N11 116.9(5) . . ?
C49 C48 N11 122.1(6) . . ?
C49 C48 C47 120.9(5) . . ?
N9 O13 Eu02 96.6(3) . . ?
N14 C27 C28 123.7(6) . . ?
H27 C27 C28 118.1(4) . . ?
H27 C27 N14 118.1(3) . . ?
C6 N6 Eu01 120.4(4) . . ?
C7 N6 Eu01 120.9(3) . . ?
C7 N6 C6 118.6(5) . . ?
C26 N4 Eu01 122.0(3) . . ?
C22 N4 Eu01 119.4(4) . . ?
C22 N4 C26 117.8(5) . . ?
N1 O9 Eu01 95.1(3) . . ?
O13 N9 O15 115.8(4) . . ?
O14 N9 O15 122.6(4) . . ?
O14 N9 O13 121.5(5) . . ?
C48 N11 Eu02 119.5(4) . . ?
C52 N11 Eu02 121.7(4) . . ?
C52 N11 C48 118.4(5) . . ?
O1 N2 O3 124.4(5) . . ?
O2 N2 O3 115.6(5) . . ?
O2 N2 O1 120.0(4) . . ?
C23 C24 C25 119.5(6) . . ?
H24 C24 C25 120.2(4) . . ?
H24 C24 C23 120.2(3) . . ?
N3 O6 Eu01 95.8(3) . . ?
C43 C42 C41 120.1(6) . . ?
H42 C42 C41 119.9(3) . . ?
H42 C42 C43 119.9(4) . . ?
O12 N8 O10 115.9(5) . . ?
O11 N8 O10 122.0(5) . . ?
O11 N8 O12 122.1(5) . . ?
N13 C32 C31 120.6(6) . . ?
H32 C32 C31 119.7(3) . . ?
H32 C32 N13 119.7(4) . . ?
C25 C26 N4 122.8(5) . . ?
H26 C26 N4 118.6(3) . . ?
H26 C26 C25 118.6(3) . . ?
C29 C28 C27 119.5(5) . . ?
H28 C28 C27 120.2(4) . . ?
H28 C28 C29 120.2(3) . . ?
C30 C29 C28 117.0(5) . . ?
H29 C29 C28 121.5(3) . . ?
H29 C29 C30 121.5(4) . . ?
N14 C31 C32 115.4(5) . . ?
C30 C31 C32 120.1(6) . . ?
C30 C31 N14 124.5(5) . . ?
C20 C19 C18 119.6(7) . . ?
H19 C19 C18 120.2(4) . . ?
H19 C19 C20 120.2(5) . . ?
C32 N13 Eu02 121.1(4) . . ?
C33 N13 Eu02 118.9(3) . . ?
C33 N13 C32 119.9(5) . . ?
C15 C16 C17 120.0(6) . . ?
H16 C16 C17 120.0(4) . . ?
H16 C16 C15 120.0(3) . . ?
C26 C25 C24 119.0(6) . . ?
H25 C25 C24 120.5(4) . . ?
H25 C25 C26 120.5(3) . . ?
C27 N14 Eu02 125.0(4) . . ?
C31 N14 Eu02 118.0(3) . . ?
C31 N14 C27 116.0(5) . . ?
C48 C47 N12 117.4(5) . . ?
H47 C47 N12 121.3(3) . . ?
H47 C47 C48 121.3(3) . . ?
C22 C21 N5 120.8(5) . . ?
H21 C21 N5 119.6(3) . . ?
H21 C21 C22 119.6(3) . . ?
C22 C23 C24 117.9(5) . . ?
H23 C23 C24 121.1(3) . . ?
H23 C23 C22 121.1(4) . . ?
C33 C34 C35 120.4(6) . . ?
C39 C34 C35 119.9(6) . . ?
C39 C34 C33 119.7(5) . . ?
O6 N3 O5 121.6(5) . . ?
O01Z N3 O5 121.2(5) . . ?
O01Z N3 O6 117.2(5) . . ?
C40 C41 C42 122.6(5) . . ?
C46 C41 C42 118.0(5) . . ?
C46 C41 C40 119.4(5) . . ?
C18 C17 C16 119.3(6) . . ?
H17 C17 C16 120.4(4) . . ?
H17 C17 C18 120.4(4) . . ?
C51 C52 N11 122.8(5) . . ?
H52 C52 N11 118.6(3) . . ?
H52 C52 C51 118.6(4) . . ?
C4 C5 N7 122.5(5) . . ?
C6 C5 N7 118.1(5) . . ?
C6 C5 C4 119.3(6) . . ?
C31 C30 C29 119.1(6) . . ?
H30 C30 C29 120.4(4) . . ?
H30 C30 C31 120.4(4) . . ?
C3 C4 C5 118.1(6) . . ?
H4 C4 C5 121.0(4) . . ?
H4 C4 C3 121.0(4) . . ?
C36 C35 C34 119.7(6) . . ?
H35 C35 C34 120.2(4) . . ?
H35 C35 C36 120.2(4) . . ?
C10 C11 C12 121.3(6) . . ?
H11 C11 C12 119.4(4) . . ?
H11 C11 C10 119.4(4) . . ?
C45 C44 C43 119.8(5) . . ?
H44 C44 C43 120.1(4) . . ?
H44 C44 C45 120.1(3) . . ?
C17 C18 C19 120.0(6) . . ?
H18 C18 C19 120.0(4) . . ?
H18 C18 C17 120.0(4) . . ?
C50 C49 C48 119.0(5) . . ?
H49 C49 C48 120.5(3) . . ?
H49 C49 C50 120.5(3) . . ?
C37 C36 C35 120.1(6) . . ?
H36 C36 C35 120.0(4) . . ?
H36 C36 C37 120.0(3) . . ?
C12 C13 C8 120.9(6) . . ?
H13 C13 C8 119.5(3) . . ?
H13 C13 C12 119.5(4) . . ?
N5 C14 C15 117.1(4) . . ?
C7 C14 C15 109.2(4) . . ?
C7 C14 N5 107.4(4) . . ?
H14 C14 C15 107.6(3) . . ?
H14 C14 N5 107.6(3) . . ?
H14 C14 C7 107.6(3) . . ?
C44 C43 C42 120.3(6) . . ?
H43 C43 C42 119.9(4) . . ?
H43 C43 C44 119.9(4) . . ?
N2 O2 Eu01 95.0(3) . . ?
C41 C40 N12 115.4(4) . . ?
C33 C40 N12 108.9(4) . . ?
C33 C40 C41 113.1(4) . . ?
H40 C40 N12 106.3(3) . . ?
H40 C40 C41 106.3(3) . . ?
H40 C40 C33 106.3(3) . . ?
C50 C51 C52 118.5(6) . . ?
H51 C51 C52 120.7(4) . . ?
H51 C51 C50 120.7(4) . . ?
C46 C45 C44 120.1(6) . . ?
H45 C45 C44 119.9(3) . . ?
H45 C45 C46 119.9(4) . . ?
C5 C6 N6 119.6(6) . . ?
H6 C6 N6 120.2(3) . . ?
H6 C6 C5 120.2(3) . . ?
C10 C9 C8 119.1(6) . . ?
H9 C9 C8 120.5(4) . . ?
H9 C9 C10 120.5(4) . . ?
C9 C8 C13 119.8(6) . . ?
C7 C8 C13 120.8(5) . . ?
C7 C8 C9 119.3(6) . . ?
C14 C15 C16 121.4(5) . . ?
C20 C15 C16 120.2(5) . . ?
C20 C15 C14 118.2(5) . . ?
N3 O01Z Eu01 94.9(3) . . ?
C21 N5 Eu01 118.8(4) . . ?
C14 N5 Eu01 117.7(3) . . ?
C14 N5 C21 121.5(4) . . ?
C37 C38 C39 121.9(6) . . ?
H38 C38 C39 119.0(4) . . ?
H38 C38 C37 119.0(4) . . ?
C14 C7 N6 108.4(4) . . ?
C8 C7 N6 114.0(4) . . ?
C8 C7 C14 112.6(4) . . ?
H7 C7 N6 107.1(3) . . ?
H7 C7 C14 107.1(3) . . ?
H7 C7 C8 107.1(3) . . ?
C34 C33 N13 115.3(4) . . ?
C40 C33 N13 105.9(4) . . ?
C40 C33 C34 112.9(4) . . ?
H33 C33 N13 107.5(3) . . ?
H33 C33 C34 107.5(3) . . ?
H33 C33 C40 107.5(3) . . ?
C13 C12 C11 118.5(6) . . ?
H12 C12 C11 120.7(4) . . ?
H12 C12 C13 120.7(4) . . ?
C38 C39 C34 119.3(6) . . ?
H39 C39 C34 120.3(3) . . ?
H39 C39 C38 120.3(4) . . ?
C1 C2 C3 117.8(5) . . ?
H2 C2 C3 121.1(3) . . ?
H2 C2 C1 121.1(4) . . ?
C2 C3 C4 120.4(6) . . ?
H3 C3 C4 119.8(4) . . ?
H3 C3 C2 119.8(3) . . ?
C21 C22 N4 115.6(5) . . ?
C23 C22 N4 122.9(6) . . ?
C23 C22 C21 121.6(5) . . ?
C2 C1 N7 122.6(6) . . ?
H1 C1 N7 118.7(3) . . ?
H1 C1 C2 118.7(4) . . ?
C45 C46 C41 121.7(6) . . ?
H46 C46 C41 119.2(3) . . ?
H46 C46 C45 119.2(4) . . ?
C9 C10 C11 120.3(6) . . ?
H10 C10 C11 119.8(4) . . ?
H10 C10 C9 119.8(4) . . ?
C15 C20 C19 120.8(6) . . ?
H20 C20 C19 119.6(5) . . ?
H20 C20 C15 119.6(3) . . ?
C51 C50 C49 119.0(6) . . ?
H50 C50 C49 120.5(3) . . ?
H50 C50 C51 120.5(4) . . ?
C38 C37 C36 119.0(5) . . ?
H37 C37 C36 120.5(3) . . ?
H37 C37 C38 120.5(4) . . ?

loop_
_geom_bond_atom_site_label_1
_geom_bond_atom_site_label_2
_geom_bond_distance
_geom_bond_site_symmetry_2
_geom_bond_publ_flag
Eu01 O3 2.512(4) . ?
Eu01 O7 2.493(4) . ?
Eu01 N7 2.613(4) . ?
Eu01 N6 2.527(5) . ?
Eu01 N4 2.551(5) . ?
Eu01 O9 2.542(4) . ?
Eu01 O6 2.513(4) . ?
Eu01 O2 2.502(4) . ?
Eu01 O01Z 2.519(4) . ?
Eu01 N5 2.559(4) . ?
Eu02 O16 2.503(4) . ?
Eu02 O15 2.520(4) . ?
Eu02 O18 2.488(4) . ?
Eu02 N12 2.600(4) . ?
Eu02 O10 2.483(4) . ?
Eu02 O12 2.509(4) . ?
Eu02 O13 2.489(4) . ?
Eu02 N11 2.562(5) . ?
Eu02 N13 2.526(5) . ?
Eu02 N14 2.607(4) . ?
O16 N10 1.264(6) . ?
O15 N9 1.277(6) . ?
O18 N10 1.283(7) . ?
N10 O17 1.212(7) . ?
N12 C47 1.270(7) . ?
N12 C40 1.490(6) . ?
O10 N8 1.275(6) . ?
N1 O7 1.274(6) . ?
N1 O9 1.262(6) . ?
N1 O8 1.222(7) . ?
O3 N2 1.256(6) . ?
N7 C5 1.355(8) . ?
N7 C1 1.322(7) . ?
O12 N8 1.276(6) . ?
C48 N11 1.348(7) . ?
C48 C47 1.487(9) . ?
C48 C49 1.401(8) . ?
O5 N3 1.236(7) . ?
O13 N9 1.275(5) . ?
C27 C28 1.396(8) . ?
C27 N14 1.356(7) . ?
C27 H27 0.9500 . ?
N6 C6 1.274(7) . ?
N6 C7 1.504(6) . ?
N4 C26 1.354(8) . ?
N4 C22 1.349(7) . ?
O11 N8 1.227(7) . ?
O14 N9 1.230(6) . ?
O1 N2 1.202(6) . ?
N11 C52 1.316(8) . ?
N2 O2 1.297(6) . ?
C24 C25 1.375(8) . ?
C24 C23 1.404(9) . ?
C24 H24 0.9500 . ?
O6 N3 1.262(7) . ?
C42 C41 1.396(9) . ?
C42 C43 1.396(8) . ?
C42 H42 0.9500 . ?
C32 C31 1.486(8) . ?
C32 N13 1.274(7) . ?
C32 H32 0.9500 . ?
C26 C25 1.377(8) . ?
C26 H26 0.9500 . ?
C28 C29 1.380(10) . ?
C28 H28 0.9500 . ?
C29 C30 1.430(8) . ?
C29 H29 0.9500 . ?
C31 N14 1.349(8) . ?
C31 C30 1.365(8) . ?
C19 C18 1.380(10) . ?
C19 C20 1.403(8) . ?
C19 H19 0.9500 . ?
N13 C33 1.499(6) . ?
C16 C17 1.419(8) . ?
C16 C15 1.372(8) . ?
C16 H16 0.9500 . ?
C25 H25 0.9500 . ?
C47 H47 0.9500 . ?
C21 N5 1.286(7) . ?
C21 C22 1.447(9) . ?
C21 H21 0.9500 . ?
C23 C22 1.389(8) . ?
C23 H23 0.9500 . ?
C34 C35 1.389(9) . ?
C34 C33 1.522(7) . ?
C34 C39 1.388(9) . ?
N3 O01Z 1.281(6) . ?
C41 C40 1.518(7) . ?
C41 C46 1.408(8) . ?
C17 C18 1.379(10) . ?
C17 H17 0.9500 . ?
C52 C51 1.408(8) . ?
C52 H52 0.9500 . ?
C5 C4 1.406(8) . ?
C5 C6 1.470(8) . ?
C30 H30 0.9500 . ?
C4 C3 1.363(8) . ?
C4 H4 0.9500 . ?
C35 C36 1.399(8) . ?
C35 H35 0.9500 . ?
C11 C12 1.375(9) . ?
C11 C10 1.363(10) . ?
C11 H11 0.9500 . ?
C44 C43 1.374(9) . ?
C44 C45 1.398(10) . ?
C44 H44 0.9500 . ?
C18 H18 0.9500 . ?
C49 C50 1.373(9) . ?
C49 H49 0.9500 . ?
C36 C37 1.395(9) . ?
C36 H36 0.9500 . ?
C13 C8 1.389(9) . ?
C13 C12 1.401(8) . ?
C13 H13 0.9500 . ?
C14 C15 1.541(7) . ?
C14 N5 1.472(7) . ?
C14 C7 1.542(6) . ?
C14 H14 1.0000 . ?
C43 H43 0.9500 . ?
C40 C33 1.534(7) . ?
C40 H40 1.0000 . ?
C51 C50 1.382(8) . ?
C51 H51 0.9500 . ?
C45 C46 1.348(8) . ?
C45 H45 0.9500 . ?
C6 H6 0.9500 . ?
C9 C8 1.374(9) . ?
C9 C10 1.415(9) . ?
C9 H9 0.9500 . ?
C8 C7 1.520(8) . ?
C15 C20 1.354(9) . ?
C38 C39 1.383(8) . ?
C38 C37 1.367(8) . ?
C38 H38 0.9500 . ?
C7 H7 1.0000 . ?
C33 H33 1.0000 . ?
C12 H12 0.9500 . ?
C39 H39 0.9500 . ?
C2 C3 1.396(10) . ?
C2 C1 1.412(8) . ?
C2 H2 0.9500 . ?
C3 H3 0.9500 . ?
C1 H1 0.9500 . ?
C46 H46 0.9500 . ?
C10 H10 0.9500 . ?
C20 H20 0.9500 . ?
C50 H50 0.9500 . ?
C37 H37 0.9500 . ?

loop_
_geom_torsion_atom_site_label_1
_geom_torsion_atom_site_label_2
_geom_torsion_atom_site_label_3
_geom_torsion_atom_site_label_4
_geom_torsion
_geom_torsion_site_symmetry_1
_geom_torsion_site_symmetry_2
_geom_torsion_site_symmetry_3
_geom_torsion_site_symmetry_4
_geom_torsion_publ_flag
Eu01 O3 N2 O1 163.1(3) . . . . ?
Eu01 O3 N2 O2 -16.6(3) . . . . ?
Eu01 O7 N1 O9 -9.1(3) . . . . ?
Eu01 O7 N1 O8 168.3(3) . . . . ?
Eu01 N7 C5 C4 165.4(4) . . . . ?
Eu01 N7 C5 C6 -16.8(4) . . . . ?
Eu01 N7 C1 C2 -165.4(5) . . . . ?
Eu01 N6 C6 C5 7.4(5) . . . . ?
Eu01 N6 C7 C14 30.9(4) . . . . ?
Eu01 N6 C7 C8 157.2(4) . . . . ?
Eu01 N4 C26 C25 169.5(5) . . . . ?
Eu01 N4 C22 C21 11.2(4) . . . . ?
Eu01 N4 C22 C23 -169.6(4) . . . . ?
Eu01 O9 N1 O7 8.9(3) . . . . ?
Eu01 O9 N1 O8 -168.5(3) . . . . ?
Eu01 O6 N3 O5 168.6(3) . . . . ?
Eu01 O6 N3 O01Z -9.7(3) . . . . ?
Eu01 O2 N2 O3 16.7(4) . . . . ?
Eu01 O2 N2 O1 -163.0(3) . . . . ?
Eu01 O01Z N3 O5 -168.6(3) . . . . ?
Eu01 O01Z N3 O6 9.7(3) . . . . ?
Eu01 N5 C21 C22 -10.9(5) . . . . ?
Eu01 N5 C14 C15 170.8(3) . . . . ?
Eu01 N5 C14 C7 47.5(3) . . . . ?
Eu02 O16 N10 O18 -10.3(3) . . . . ?
Eu02 O16 N10 O17 170.7(3) . . . . ?
Eu02 O15 N9 O13 -11.5(4) . . . . ?
Eu02 O15 N9 O14 165.6(3) . . . . ?
Eu02 O18 N10 O16 10.3(3) . . . . ?
Eu02 O18 N10 O17 -170.6(3) . . . . ?
Eu02 N12 C47 C48 16.1(5) . . . . ?
Eu02 N12 C40 C41 163.9(4) . . . . ?
Eu02 N12 C40 C33 35.6(4) . . . . ?
Eu02 O10 N8 O12 -9.3(3) . . . . ?
Eu02 O10 N8 O11 173.3(3) . . . . ?
Eu02 O12 N8 O10 9.2(3) . . . . ?
Eu02 O12 N8 O11 -173.5(3) . . . . ?
Eu02 O13 N9 O15 11.7(4) . . . . ?
Eu02 O13 N9 O14 -165.4(3) . . . . ?
Eu02 N11 C48 C47 -12.2(5) . . . . ?
Eu02 N11 C48 C49 171.2(4) . . . . ?
Eu02 N11 C52 C51 -174.0(4) . . . . ?
Eu02 N13 C32 C31 -2.5(5) . . . . ?
Eu02 N13 C33 C34 174.6(4) . . . . ?
Eu02 N13 C33 C40 49.0(4) . . . . ?
Eu02 N14 C27 C28 169.5(5) . . . . ?
Eu02 N14 C31 C32 11.0(4) . . . . ?
Eu02 N14 C31 C30 -171.8(4) . . . . ?
N12 C47 C48 N11 -2.6(7) . . . . ?
N12 C47 C48 C49 174.0(6) . . . . ?
N12 C40 C41 C42 -95.8(5) . . . . ?
N12 C40 C41 C46 85.6(5) . . . . ?
N12 C40 C33 N13 -51.7(4) . . . . ?
N12 C40 C33 C34 -178.8(4) . . . . ?
N7 C5 C4 C3 2.3(8) . . . . ?
N7 C5 C6 N6 7.1(7) . . . . ?
N7 C1 C2 C3 0.2(7) . . . . ?
C48 N11 C52 C51 -0.5(7) . . . . ?
C48 C49 C50 C51 -0.5(7) . . . . ?
C27 C28 C29 C30 1.7(7) . . . . ?
C27 N14 C31 C32 -179.4(5) . . . . ?
C27 N14 C31 C30 -2.1(7) . . . . ?
N6 C6 C5 C4 -174.9(6) . . . . ?
N6 C7 C14 C15 -176.1(4) . . . . ?
N6 C7 C14 N5 -48.1(4) . . . . ?
N6 C7 C8 C13 -61.3(5) . . . . ?
N6 C7 C8 C9 120.1(5) . . . . ?
N4 C26 C25 C24 0.8(7) . . . . ?
N4 C22 C21 N5 -0.1(6) . . . . ?
N4 C22 C23 C24 -1.1(7) . . . . ?
N11 C52 C51 C50 2.9(8) . . . . ?
C24 C23 C22 C21 178.0(6) . . . . ?
C42 C41 C40 C33 30.4(6) . . . . ?
C42 C41 C46 C45 -1.3(6) . . . . ?
C42 C43 C44 C45 -1.6(7) . . . . ?
C32 C31 C30 C29 -179.5(6) . . . . ?
C32 N13 C33 C34 -9.3(6) . . . . ?
C32 N13 C33 C40 -134.8(6) . . . . ?
C28 C29 C30 C31 -3.0(8) . . . . ?
C29 C30 C31 N14 3.4(8) . . . . ?
C19 C18 C17 C16 -0.9(7) . . . . ?
C19 C20 C15 C16 -0.7(7) . . . . ?
C19 C20 C15 C14 174.9(5) . . . . ?
N13 C33 C34 C35 -77.8(5) . . . . ?
N13 C33 C34 C39 100.3(5) . . . . ?
N13 C33 C40 C41 178.6(4) . . . . ?
C16 C15 C14 N5 -53.3(6) . . . . ?
C16 C15 C14 C7 69.1(6) . . . . ?
C21 N5 C14 C15 -25.5(6) . . . . ?
C21 N5 C14 C7 -148.8(6) . . . . ?
C34 C35 C36 C37 -2.3(7) . . . . ?
C34 C33 C40 C41 51.6(5) . . . . ?
C34 C39 C38 C37 0.9(6) . . . . ?
C41 C46 C45 C44 -0.2(7) . . . . ?
C52 C51 C50 C49 -2.3(7) . . . . ?
C5 C4 C3 C2 0.9(7) . . . . ?
C4 C3 C2 C1 -2.1(7) . . . . ?
C35 C36 C37 C38 0.8(6) . . . . ?
C11 C12 C13 C8 0.7(6) . . . . ?
C11 C10 C9 C8 1.6(7) . . . . ?
C36 C37 C38 C39 -0.1(6) . . . . ?
C13 C8 C9 C10 0.1(6) . . . . ?
C13 C8 C7 C14 62.8(5) . . . . ?
C14 C7 C8 C9 -115.8(5) . . . . ?

loop_
_restr_U_iso_atom_site_label
_restr_U_iso_weight_param
C33 0.0100
